data_1551581
loop_
_publ_author_name
'SAKIYAMA, Hiroshi'
'ICHI, Misaki'
'MITSUHASHI, Ryoji'
'MIKURIYA, Masahiro'

_publ_section_title
;
 Crystal Structure of a Tetracoordinate Organoboron Coordination Compound,
 Dimethylformamide-triphenylborane Complex
;
_journal_issue 0
_journal_name_full 'X-ray Structure Analysis Online'
_journal_page_first 29
_journal_paper_doi 10.2116/xraystruct.33.29
_journal_volume 33
_journal_year 2017
_chemical_absolute_configuration unk
_chemical_formula_moiety 'C21 H22 B N O'
_chemical_formula_sum 'C21 H22 B N O'
_chemical_formula_weight 315.20
_space_group_crystal_system orthorhombic
_space_group_IT_number 33
_space_group_name_Hall 'P 2c -2n'
_space_group_name_H-M_alt 'P n a 21'
_symmetry_space_group_name_Hall 'P 2c -2n'
_symmetry_space_group_name_H-M 'P n a 21'
_atom_sites_solution_hydrogens geom
_audit_creation_method SHELXL-2014/7
_cell_angle_alpha 90
_cell_angle_beta 90
_cell_angle_gamma 90
_cell_formula_units_Z 4
_cell_length_a 16.6818(12)
_cell_length_b 11.5428(8)
_cell_length_c 9.2234(6)
_cell_measurement_reflns_used 2166
_cell_measurement_temperature 90(2)
_cell_measurement_theta_max 25.38
_cell_measurement_theta_min 2.44
_cell_volume 1776.0(2)
_computing_cell_refinement 'Bruker SAINT'
_computing_data_collection 'Bruker APEX2'
_computing_data_reduction 'Bruker SAINT'
_computing_molecular_graphics 'Yadokari-XG 2009 (Wakita,Nemoto et al., 2009)'
_computing_publication_material 'SHELXL-2014/7 (Sheldrick, 2014)'
_computing_structure_refinement 'SHELXL-2014/7 (Sheldrick, 2014)'
_computing_structure_solution 'SHELXT 2014/5 (Sheldrick, 2014)'
_diffrn_ambient_temperature 90(2)
_diffrn_measured_fraction_theta_full 0.999
_diffrn_measured_fraction_theta_max 0.982
_diffrn_measurement_device_type 'Bruker APEX CCD'
_diffrn_measurement_method '\f and \w scans'
_diffrn_radiation_type MoK\a
_diffrn_radiation_wavelength 0.71073
_diffrn_reflns_av_R_equivalents 0.0311
_diffrn_reflns_av_unetI/netI 0.0405
_diffrn_reflns_Laue_measured_fraction_full 0.999
_diffrn_reflns_Laue_measured_fraction_max 0.982
_diffrn_reflns_limit_h_max 17
_diffrn_reflns_limit_h_min -22
_diffrn_reflns_limit_k_max 15
_diffrn_reflns_limit_k_min -12
_diffrn_reflns_limit_l_max 12
_diffrn_reflns_limit_l_min -12
_diffrn_reflns_number 11308
_diffrn_reflns_point_group_measured_fraction_full 0.992
_diffrn_reflns_point_group_measured_fraction_max 0.953
_diffrn_reflns_theta_full 25.242
_diffrn_reflns_theta_max 28.513
_diffrn_reflns_theta_min 2.146
_exptl_absorpt_coefficient_mu 0.071
_exptl_absorpt_correction_T_max 0.985
_exptl_absorpt_correction_T_min 0.979
_exptl_absorpt_correction_type multi-scan
_exptl_absorpt_process_details SADABS
_exptl_crystal_colour colourless
_exptl_crystal_density_diffrn 1.179
_exptl_crystal_description needle
_exptl_crystal_F_000 672
_exptl_crystal_size_max 0.300
_exptl_crystal_size_mid 0.280
_exptl_crystal_size_min 0.220
_refine_diff_density_max 0.275
_refine_diff_density_min -0.158
_refine_diff_density_rms 0.042
_refine_ls_abs_structure_details
;
 Flack x determined using 1461 quotients [(I+)-(I-)]/[(I+)+(I-)]
 (Parsons, Flack and Wagner, Acta Cryst. B69 (2013) 249-259).
;
_refine_ls_abs_structure_Flack -0.6(7)
_refine_ls_extinction_method none
_refine_ls_goodness_of_fit_ref 1.022
_refine_ls_hydrogen_treatment constr
_refine_ls_matrix_type full
_refine_ls_number_parameters 219
_refine_ls_number_reflns 4299
_refine_ls_number_restraints 1
_refine_ls_restrained_S_all 1.022
_refine_ls_R_factor_all 0.0526
_refine_ls_R_factor_gt 0.0429
_refine_ls_shift/su_max 0.000
_refine_ls_shift/su_mean 0.000
_refine_ls_structure_factor_coef Fsqd
_refine_ls_weighting_details 'w=1/[\s^2^(Fo^2^)+(0.0576P)^2^] where P=(Fo^2^+2Fc^2^)/3'
_refine_ls_weighting_scheme calc
_refine_ls_wR_factor_gt 0.0977
_refine_ls_wR_factor_ref 0.1020
_reflns_Friedel_coverage 0.829
_reflns_Friedel_fraction_full 0.983
_reflns_Friedel_fraction_max 0.919
_reflns_number_gt 3687
_reflns_number_total 4299
_reflns_threshold_expression 'I > 2\s(I)'
_cod_data_source_file 33_29_1.txt
_cod_data_source_block HS12261m_0ma
_cod_database_code 1551581
_shelx_shelxl_version_number 2014/7
_shelx_space_group_comment
;
The symmetry employed for this shelxl refinement is uniquely defined
by the following loop, which should always be used as a source of
symmetry information in preference to the above space-group names.
They are only intended as comments.
;
_shelx_estimated_absorpt_t_min 0.979
_shelx_estimated_absorpt_t_max 0.985

loop_
_space_group_symop_operation_xyz
'x, y, z'
'-x, -y, z+1/2'
'-x+1/2, y+1/2, z+1/2'
'x+1/2, -y+1/2, z'

loop_
_atom_site_label
_atom_site_type_symbol
_atom_site_fract_x
_atom_site_fract_y
_atom_site_fract_z
_atom_site_U_iso_or_equiv
_atom_site_adp_type
_atom_site_occupancy
_atom_site_site_symmetry_order
_atom_site_calc_flag
_atom_site_refinement_flags_posn
_atom_site_refinement_flags_adp
O1 O 0.27456(9) 0.39720(12) 0.43787(16) 0.0206(3) Uani 1 1 d . .
C1 C 0.29994(13) 0.43675(17) 0.3178(2) 0.0208(5) Uani 1 1 d . .
H1 H 0.3560 0.4481 0.3057 0.025 Uiso 1 1 calc R U
N1 N 0.25240(11) 0.46237(14) 0.2106(2) 0.0215(4) Uani 1 1 d . .
C2 C 0.28416(15) 0.50622(19) 0.0734(2) 0.0262(5) Uani 1 1 d . .
H2 H 0.3427 0.5111 0.0793 0.039 Uiso 1 1 calc R U
H2A H 0.2620 0.5834 0.0543 0.039 Uiso 1 1 calc R U
H2B H 0.2690 0.4536 -0.0053 0.039 Uiso 1 1 calc R U
C3 C 0.16570(13) 0.4486(2) 0.2198(3) 0.0278(5) Uani 1 1 d . .
H3 H 0.1486 0.3860 0.1551 0.042 Uiso 1 1 calc R U
H3A H 0.1395 0.5210 0.1907 0.042 Uiso 1 1 calc R U
H3B H 0.1506 0.4297 0.3197 0.042 Uiso 1 1 calc R U
B1 B 0.33808(14) 0.3522(2) 0.5552(3) 0.0187(5) Uani 1 1 d . .
C4 C 0.39139(13) 0.46345(17) 0.6042(2) 0.0192(4) Uani 1 1 d . .
C5 C 0.46041(13) 0.50016(18) 0.5307(2) 0.0229(5) Uani 1 1 d . .
H5 H 0.4805 0.4542 0.4534 0.027 Uiso 1 1 calc R U
C6 C 0.50032(13) 0.60140(19) 0.5674(3) 0.0270(5) Uani 1 1 d . .
H6 H 0.5461 0.6245 0.5135 0.032 Uiso 1 1 calc R U
C7 C 0.47407(15) 0.66930(19) 0.6819(3) 0.0277(5) Uani 1 1 d . .
H7 H 0.5018 0.7383 0.7075 0.033 Uiso 1 1 calc R U
C8 C 0.40646(15) 0.63454(17) 0.7585(2) 0.0252(5) Uani 1 1 d . .
H8 H 0.3879 0.6796 0.8379 0.030 Uiso 1 1 calc R U
C9 C 0.36601(13) 0.53427(17) 0.7196(2) 0.0216(4) Uani 1 1 d . .
H9 H 0.3196 0.5127 0.7727 0.026 Uiso 1 1 calc R U
C10 C 0.28398(13) 0.30246(17) 0.6865(2) 0.0196(4) Uani 1 1 d . .
C11 C 0.32121(14) 0.25595(18) 0.8097(2) 0.0236(5) Uani 1 1 d . .
H11 H 0.3781 0.2547 0.8140 0.028 Uiso 1 1 calc R U
C12 C 0.27780(15) 0.21153(18) 0.9258(3) 0.0271(5) Uani 1 1 d . .
H12 H 0.3051 0.1803 1.0073 0.033 Uiso 1 1 calc R U
C13 C 0.19485(15) 0.21275(18) 0.9225(3) 0.0287(5) Uani 1 1 d . .
H13 H 0.1648 0.1831 1.0018 0.034 Uiso 1 1 calc R U
C14 C 0.15627(15) 0.2577(2) 0.8026(3) 0.0308(5) Uani 1 1 d . .
H14 H 0.0994 0.2586 0.7991 0.037 Uiso 1 1 calc R U
C15 C 0.20041(14) 0.30165(18) 0.6867(3) 0.0255(5) Uani 1 1 d . .
H15 H 0.1727 0.3320 0.6051 0.031 Uiso 1 1 calc R U
C16 C 0.38667(13) 0.24576(17) 0.4804(2) 0.0195(4) Uani 1 1 d . .
C17 C 0.46044(13) 0.20725(18) 0.5348(2) 0.0228(5) Uani 1 1 d . .
H17 H 0.4861 0.2511 0.6086 0.027 Uiso 1 1 calc R U
C18 C 0.49728(13) 0.10687(19) 0.4844(3) 0.0261(5) Uani 1 1 d . .
H18 H 0.5468 0.0826 0.5251 0.031 Uiso 1 1 calc R U
C19 C 0.46217(15) 0.04242(19) 0.3756(3) 0.0280(5) Uani 1 1 d . .
H19 H 0.4873 -0.0262 0.3414 0.034 Uiso 1 1 calc R U
C20 C 0.39012(14) 0.07865(18) 0.3167(3) 0.0268(5) Uani 1 1 d . .
H20 H 0.3660 0.0357 0.2405 0.032 Uiso 1 1 calc R U
C21 C 0.35300(13) 0.17824(18) 0.3694(2) 0.0222(5) Uani 1 1 d . .
H21 H 0.3032 0.2013 0.3288 0.027 Uiso 1 1 calc R U

loop_
_atom_site_aniso_label
_atom_site_aniso_U_11
_atom_site_aniso_U_22
_atom_site_aniso_U_33
_atom_site_aniso_U_23
_atom_site_aniso_U_13
_atom_site_aniso_U_12
O1 0.0233(8) 0.0221(7) 0.0164(8) 0.0006(6) 0.0000(6) -0.0001(6)
C1 0.0231(11) 0.0190(10) 0.0203(11) -0.0012(9) 0.0028(9) 0.0007(8)
N1 0.0244(9) 0.0211(9) 0.0189(9) -0.0010(7) 0.0006(8) 0.0017(7)
C2 0.0342(13) 0.0250(11) 0.0195(11) 0.0035(9) 0.0026(10) 0.0022(9)
C3 0.0259(12) 0.0324(12) 0.0253(12) 0.0019(10) -0.0031(10) -0.0014(10)
B1 0.0207(11) 0.0189(10) 0.0166(11) 0.0012(9) -0.0006(10) 0.0008(9)
C4 0.0212(11) 0.0195(10) 0.0170(10) 0.0027(8) -0.0022(8) 0.0010(8)
C5 0.0216(11) 0.0235(10) 0.0236(11) 0.0018(9) 0.0001(9) 0.0033(8)
C6 0.0199(11) 0.0259(11) 0.0351(14) 0.0070(10) -0.0017(10) -0.0009(9)
C7 0.0287(12) 0.0225(11) 0.0318(13) 0.0025(9) -0.0123(10) -0.0024(9)
C8 0.0356(13) 0.0214(10) 0.0186(10) -0.0003(9) -0.0053(10) 0.0021(9)
C9 0.0258(11) 0.0218(10) 0.0171(10) 0.0027(9) -0.0010(9) -0.0003(8)
C10 0.0237(11) 0.0156(9) 0.0196(11) -0.0042(8) 0.0025(9) 0.0003(8)
C11 0.0274(11) 0.0232(10) 0.0204(11) -0.0017(9) 0.0011(10) -0.0018(9)
C12 0.0424(14) 0.0196(10) 0.0194(11) 0.0008(9) 0.0013(10) 0.0001(10)
C13 0.0390(14) 0.0224(10) 0.0246(12) -0.0001(10) 0.0131(11) -0.0027(10)
C14 0.0293(12) 0.0273(11) 0.0357(13) 0.0010(10) 0.0104(11) -0.0015(9)
C15 0.0273(12) 0.0241(10) 0.0252(12) 0.0008(9) 0.0040(10) 0.0014(9)
C16 0.0226(11) 0.0186(10) 0.0172(11) 0.0017(8) 0.0044(9) -0.0027(8)
C17 0.0239(11) 0.0240(11) 0.0205(11) -0.0003(9) 0.0015(9) -0.0040(9)
C18 0.0215(11) 0.0252(10) 0.0315(13) 0.0037(9) 0.0017(10) 0.0013(9)
C19 0.0302(13) 0.0220(11) 0.0318(13) -0.0021(9) 0.0089(10) 0.0018(9)
C20 0.0310(14) 0.0255(11) 0.0241(11) -0.0062(10) 0.0042(10) -0.0055(9)
C21 0.0204(11) 0.0227(10) 0.0236(11) 0.0012(8) 0.0011(9) -0.0033(8)

loop_
_atom_type_symbol
_atom_type_description
_atom_type_scat_dispersion_real
_atom_type_scat_dispersion_imag
_atom_type_scat_source
C C 0.0033 0.0016 'International Tables Vol C Tables 4.2.6.8 and 6.1.1.4'
H H 0.0000 0.0000 'International Tables Vol C Tables 4.2.6.8 and 6.1.1.4'
B B 0.0013 0.0007 'International Tables Vol C Tables 4.2.6.8 and 6.1.1.4'
N N 0.0061 0.0033 'International Tables Vol C Tables 4.2.6.8 and 6.1.1.4'
O O 0.0106 0.0060 'International Tables Vol C Tables 4.2.6.8 and 6.1.1.4'

loop_
_geom_angle_atom_site_label_1
_geom_angle_atom_site_label_2
_geom_angle_atom_site_label_3
_geom_angle
C1 O1 B1 119.02(17)
O1 C1 N1 122.7(2)
O1 C1 H1 118.6
N1 C1 H1 118.6
C1 N1 C3 122.39(19)
C1 N1 C2 121.02(19)
C3 N1 C2 116.59(19)
N1 C2 H2 109.5
N1 C2 H2A 109.5
H2 C2 H2A 109.5
N1 C2 H2B 109.5
H2 C2 H2B 109.5
H2A C2 H2B 109.5
N1 C3 H3 109.5
N1 C3 H3A 109.5
H3 C3 H3A 109.5
N1 C3 H3B 109.5
H3 C3 H3B 109.5
H3A C3 H3B 109.5
O1 B1 C10 104.61(16)
O1 B1 C16 106.76(16)
C10 B1 C16 109.15(16)
O1 B1 C4 107.09(15)
C10 B1 C4 112.18(18)
C16 B1 C4 116.24(17)
C5 C4 C9 115.93(19)
C5 C4 B1 123.60(19)
C9 C4 B1 120.31(18)
C6 C5 C4 122.1(2)
C6 C5 H5 119.0
C4 C5 H5 119.0
C7 C6 C5 120.7(2)
C7 C6 H6 119.7
C5 C6 H6 119.7
C6 C7 C8 118.7(2)
C6 C7 H7 120.6
C8 C7 H7 120.6
C9 C8 C7 120.3(2)
C9 C8 H8 119.9
C7 C8 H8 119.9
C8 C9 C4 122.3(2)
C8 C9 H9 118.9
C4 C9 H9 118.9
C15 C10 C11 116.1(2)
C15 C10 B1 124.17(19)
C11 C10 B1 119.75(19)
C12 C11 C10 122.3(2)
C12 C11 H11 118.8
C10 C11 H11 118.8
C13 C12 C11 120.0(2)
C13 C12 H12 120.0
C11 C12 H12 120.0
C14 C13 C12 119.2(2)
C14 C13 H13 120.4
C12 C13 H13 120.4
C13 C14 C15 120.3(2)
C13 C14 H14 119.8
C15 C14 H14 119.8
C14 C15 C10 122.1(2)
C14 C15 H15 118.9
C10 C15 H15 118.9
C17 C16 C21 115.88(19)
C17 C16 B1 121.70(18)
C21 C16 B1 121.98(19)
C18 C17 C16 122.2(2)
C18 C17 H17 118.9
C16 C17 H17 118.9
C19 C18 C17 120.3(2)
C19 C18 H18 119.8
C17 C18 H18 119.8
C18 C19 C20 119.4(2)
C18 C19 H19 120.3
C20 C19 H19 120.3
C19 C20 C21 119.9(2)
C19 C20 H20 120.0
C21 C20 H20 120.0
C20 C21 C16 122.3(2)
C20 C21 H21 118.8
C16 C21 H21 118.8

loop_
_geom_bond_atom_site_label_1
_geom_bond_atom_site_label_2
_geom_bond_distance
O1 C1 1.271(3)
O1 B1 1.601(3)
C1 N1 1.302(3)
C1 H1 0.9500
N1 C3 1.458(3)
N1 C2 1.462(3)
C2 H2 0.9800
C2 H2A 0.9800
C2 H2B 0.9800
C3 H3 0.9800
C3 H3A 0.9800
C3 H3B 0.9800
B1 C10 1.616(3)
B1 C16 1.626(3)
B1 C4 1.626(3)
C4 C5 1.402(3)
C4 C9 1.407(3)
C5 C6 1.387(3)
C5 H5 0.9500
C6 C7 1.386(3)
C6 H6 0.9500
C7 C8 1.390(3)
C7 H7 0.9500
C8 C9 1.387(3)
C8 H8 0.9500
C9 H9 0.9500
C10 C15 1.394(3)
C10 C11 1.402(3)
C11 C12 1.391(3)
C11 H11 0.9500
C12 C13 1.384(4)
C12 H12 0.9500
C13 C14 1.381(4)
C13 H13 0.9500
C14 C15 1.394(3)
C14 H14 0.9500
C15 H15 0.9500
C16 C17 1.402(3)
C16 C21 1.404(3)
C17 C18 1.392(3)
C17 H17 0.9500
C18 C19 1.380(3)
C18 H18 0.9500
C19 C20 1.384(3)
C19 H19 0.9500
C20 C21 1.393(3)
C20 H20 0.9500
C21 H21 0.9500

loop_
_geom_torsion_atom_site_label_1
_geom_torsion_atom_site_label_2
_geom_torsion_atom_site_label_3
_geom_torsion_atom_site_label_4
_geom_torsion
B1 O1 C1 N1 171.80(17)
O1 C1 N1 C3 0.5(3)
O1 C1 N1 C2 -179.17(18)
C1 O1 B1 C10 -176.74(16)
C1 O1 B1 C16 -61.1(2)
C1 O1 B1 C4 64.0(2)
O1 B1 C4 C5 -86.8(2)
C10 B1 C4 C5 158.94(19)
C16 B1 C4 C5 32.4(3)
O1 B1 C4 C9 88.3(2)
C10 B1 C4 C9 -25.9(3)
C16 B1 C4 C9 -152.53(18)
C9 C4 C5 C6 -1.3(3)
B1 C4 C5 C6 174.0(2)
C4 C5 C6 C7 1.6(3)
C5 C6 C7 C8 -0.6(3)
C6 C7 C8 C9 -0.6(3)
C7 C8 C9 C4 0.8(3)
C5 C4 C9 C8 0.1(3)
B1 C4 C9 C8 -175.34(19)
O1 B1 C10 C15 0.6(3)
C16 B1 C10 C15 -113.3(2)
C4 B1 C10 C15 116.3(2)
O1 B1 C10 C11 -179.71(16)
C16 B1 C10 C11 66.3(2)
C4 B1 C10 C11 -64.0(2)
C15 C10 C11 C12 -0.1(3)
B1 C10 C11 C12 -179.77(19)
C10 C11 C12 C13 -0.3(3)
C11 C12 C13 C14 0.5(3)
C12 C13 C14 C15 -0.3(3)
C13 C14 C15 C10 -0.1(3)
C11 C10 C15 C14 0.3(3)
B1 C10 C15 C14 179.9(2)
O1 B1 C16 C17 161.98(17)
C10 B1 C16 C17 -85.5(2)
C4 B1 C16 C17 42.6(3)
O1 B1 C16 C21 -26.0(2)
C10 B1 C16 C21 86.6(2)
C4 B1 C16 C21 -145.36(19)
C21 C16 C17 C18 -1.4(3)
B1 C16 C17 C18 171.13(19)
C16 C17 C18 C19 1.1(3)
C17 C18 C19 C20 0.2(3)
C18 C19 C20 C21 -1.2(3)
C19 C20 C21 C16 0.9(3)
C17 C16 C21 C20 0.3(3)
B1 C16 C21 C20 -172.14(19)
